data_7241151
loop_
_publ_author_name
'Che, Weilong'
'Gong, Yanbin'
'Tu, Liangjing'
'Han, Mengmeng'
'Li, Xiaoning'
'Xie, Yujun'
'Li, Zhen'

_publ_section_title
;
 Elucidation of distinct fluorescence and room-temperature phosphorescence
 of organic polymorphs from benzophenone-borate derivatives.
;
_journal_issue 37
_journal_name_full 'Physical chemistry chemical physics : PCCP'
_journal_page_first 21445
_journal_page_last 21452
_journal_paper_doi 10.1039/d0cp02881a
_journal_volume 22
_journal_year 2020
_chemical_formula_moiety 'C19 H21 B O3'
_chemical_formula_sum 'C19 H21 B O3'
_chemical_formula_weight 308.18
_space_group_crystal_system monoclinic
_space_group_IT_number 14
_space_group_name_Hall '-P 2ybc'
_space_group_name_H-M_alt 'P 1 21/c 1'
_atom_sites_solution_hydrogens geom
_atom_sites_solution_primary direct
_audit_creation_date 2020-04-17
_audit_creation_method
;
Olex2 1.2
(compiled 2018.05.29 svn.r3508 for OlexSys, GUI svn.r5506)
;
_audit_update_record
;
2020-05-22 deposited with the CCDC.	2020-08-26 downloaded from the CCDC.
;
_cell_angle_alpha 90
_cell_angle_beta 101.4281(10)
_cell_angle_gamma 90
_cell_formula_units_Z 4
_cell_length_a 8.73519(9)
_cell_length_b 9.35255(9)
_cell_length_c 21.1327(2)
_cell_measurement_reflns_used 9434
_cell_measurement_temperature 293(2)
_cell_measurement_theta_max 73.1010
_cell_measurement_theta_min 4.2450
_cell_volume 1692.23(3)
_computing_cell_refinement 'CrysAlisPro 1.171.39.46e (Rigaku OD, 2018)'
_computing_data_collection 'CrysAlisPro 1.171.39.46e (Rigaku OD, 2018)'
_computing_data_reduction 'CrysAlisPro 1.171.39.46e (Rigaku OD, 2018)'
_computing_molecular_graphics 'Olex2 (Dolomanov et al., 2009)'
_computing_publication_material 'Olex2 (Dolomanov et al., 2009)'
_computing_structure_refinement 'XL (Sheldrick, 2008)'
_computing_structure_solution 'XS (Sheldrick, 2008)'
_diffrn_ambient_temperature 293(2)
_diffrn_detector 'CCD plate'
_diffrn_detector_area_resol_mean 5.1975
_diffrn_detector_type AtlasS2
_diffrn_measured_fraction_theta_full 1.000
_diffrn_measured_fraction_theta_max 1.000
_diffrn_measurement_details
;
List of Runs (angles in degrees, time in seconds):

  # Type    Start    End  Width  t~exp~   \w     \q     \k     \f   Frames
#--------------------------------------------------------------------------
  1  \w   -117.00 -14.00   1.00    1.52    --  -41.12 -77.00  60.00  103
  2  \w    -44.00  31.00   1.00    1.52    --  -41.12  37.00   0.00   75
  3  \w     23.00  66.00   1.00    1.52    --   41.12  37.00 150.00   43
  4  \w     10.00  56.00   1.00    1.52    --   41.12  77.00-180.00   46
  5  \w    -31.00  43.00   1.00    1.52    --   41.12 -37.00  60.00   74
  6  \w     29.00  72.00   1.00    1.52    --   41.12  57.00-180.00   43
  7  \w     26.00  87.00   1.00    1.52    --   41.12-125.00  90.00   61
  8  \w     77.00 102.00   1.00    6.07    --  105.32  61.00  90.00   25
  9  \w     76.00 122.00   1.00    6.07    --  105.32  61.00 150.00   46
 10  \w    124.00 150.00   1.00    6.07    --  105.32  61.00-180.00   26
 11  \w     79.00 106.00   1.00    6.07    --  105.32  45.00 150.00   27
 12  \w     79.00 111.00   1.00    6.07    --  105.32  45.00-180.00   32
 13  \w     81.00 107.00   1.00    6.07    --  105.32  45.00 120.00   26
 14  \w     76.00 102.00   1.00    6.07    --  105.32  61.00 120.00   26
 15  \w    112.00 177.00   1.00    6.07    --  105.32  77.00  90.00   65
 16  \w     73.00 100.00   1.00    6.07    --  105.32  77.00  90.00   27
 17  \w     76.00 103.00   1.00    6.07    --  105.32  61.00-180.00   27
 18  \w     73.00  99.00   1.00    6.07    --  105.32  77.00 150.00   26
 19  \w     99.00 124.00   1.00    6.07    --  105.32 125.00 -90.00   25
 20  \w    140.00 177.00   1.00    6.07    --  105.32 125.00 -90.00   37
 21  \w     73.00 103.00   1.00    6.07    --  105.32  77.00  60.00   30
 22  \w    108.00 173.00   1.00    6.07    --  105.32  77.00  60.00   65
 23  \w     74.00  99.00   1.00    6.07    --  105.32  77.00 120.00   25
 24  \w     73.00  99.00   1.00    6.07    --  105.32  77.00-180.00   26
 25  \w     77.00 103.00   1.00    6.07    --  105.32  30.00-150.00   26
 26  \w     81.00 165.00   1.00    6.07    --  105.32  45.00-150.00   84
 27  \w    126.00 151.00   1.00    6.07    --  105.32  61.00 120.00   25
 28  \w     95.00 168.00   1.00    6.07    --  105.32 125.00-150.00   73
 29  \w     82.00 109.00   1.00    6.07    --  105.32  45.00  90.00   27
 30  \w     23.00  85.00   1.00    6.07    --  105.32 -94.00  60.00   62
 31  \w     67.00 117.00   1.00    6.07    --  105.32-125.00 -30.00   50
 32  \w     96.00 172.00   1.00    6.07    --  105.32 125.00 120.00   76
;
_diffrn_measurement_device 'four-circle diffractometer'
_diffrn_measurement_device_type 'SuperNova, Dual, Cu at home/near, AtlasS2'
_diffrn_measurement_method '\w scans'
_diffrn_orient_matrix_type 'CrysAlisPro convention (1999,Acta A55,543-557)'
_diffrn_orient_matrix_UB_11 0.0218942000
_diffrn_orient_matrix_UB_12 -0.0457368000
_diffrn_orient_matrix_UB_13 -0.0676737000
_diffrn_orient_matrix_UB_21 -0.1713241000
_diffrn_orient_matrix_UB_22 0.0394014000
_diffrn_orient_matrix_UB_23 -0.0279592000
_diffrn_orient_matrix_UB_31 0.0505502000
_diffrn_orient_matrix_UB_32 0.1532329000
_diffrn_orient_matrix_UB_33 -0.0130183000
_diffrn_radiation_monochromator mirror
_diffrn_radiation_probe x-ray
_diffrn_radiation_type CuK\a
_diffrn_radiation_wavelength 1.54184
_diffrn_reflns_av_R_equivalents 0.0180
_diffrn_reflns_av_unetI/netI 0.0120
_diffrn_reflns_Laue_measured_fraction_full 1.000
_diffrn_reflns_Laue_measured_fraction_max 1.000
_diffrn_reflns_limit_h_max 10
_diffrn_reflns_limit_h_min -10
_diffrn_reflns_limit_k_max 11
_diffrn_reflns_limit_k_min -10
_diffrn_reflns_limit_l_max 22
_diffrn_reflns_limit_l_min -25
_diffrn_reflns_number 13713
_diffrn_reflns_point_group_measured_fraction_full 1.000
_diffrn_reflns_point_group_measured_fraction_max 1.000
_diffrn_reflns_theta_full 67.068
_diffrn_reflns_theta_max 67.067
_diffrn_reflns_theta_min 4.269
_diffrn_source 'micro-focus sealed X-ray tube'
_diffrn_source_type 'SuperNova (Cu) X-ray Source'
_exptl_absorpt_coefficient_mu 0.632
_exptl_absorpt_correction_T_max 1.00000
_exptl_absorpt_correction_T_min 0.97162
_exptl_absorpt_correction_type multi-scan
_exptl_absorpt_process_details
;
CrysAlisPro 1.171.39.46e (Rigaku Oxford Diffraction, 2018)
Empirical absorption correction using spherical harmonics,
 implemented in SCALE3 ABSPACK scaling algorithm.
;
_exptl_crystal_colour 'clear light colourless'
_exptl_crystal_colour_lustre clear
_exptl_crystal_colour_modifier light
_exptl_crystal_colour_primary colourless
_exptl_crystal_density_diffrn 1.251
_exptl_crystal_description block
_exptl_crystal_F_000 640
_exptl_crystal_size_max 0.3
_exptl_crystal_size_mid 0.28
_exptl_crystal_size_min 0.22
_refine_diff_density_max 0.157
_refine_diff_density_min -0.253
_refine_diff_density_rms 0.063
_refine_ls_extinction_method none
_refine_ls_goodness_of_fit_ref 1.064
_refine_ls_hydrogen_treatment constr
_refine_ls_matrix_type full
_refine_ls_number_parameters 212
_refine_ls_number_reflns 3035
_refine_ls_number_restraints 0
_refine_ls_restrained_S_all 1.064
_refine_ls_R_factor_all 0.0429
_refine_ls_R_factor_gt 0.0411
_refine_ls_shift/su_max 0.000
_refine_ls_shift/su_mean 0.000
_refine_ls_structure_factor_coef Fsqd
_refine_ls_weighting_details 'w=1/[\s^2^(Fo^2^)+(0.0610P)^2^+0.3112P] where P=(Fo^2^+2Fc^2^)/3'
_refine_ls_weighting_scheme calc
_refine_ls_wR_factor_gt 0.1064
_refine_ls_wR_factor_ref 0.1088
_reflns_Friedel_coverage 0.000
_reflns_number_gt 2850
_reflns_number_total 3035
_reflns_threshold_expression 'I > 2\s(I)'
_cod_data_source_file d0cp02881a2.cif
_cod_data_source_block 2wei-pengsuanzhi
_cod_depositor_comments 'Adding full bibliography for 7241148--7241151.cif.'
_cod_database_code 7241151
_shelx_shelxl_version_number 2014/7
_chemical_oxdiff_formula 'C19 H21 O3 B'
_shelx_space_group_comment
;
The symmetry employed for this shelxl refinement is uniquely defined
by the following loop, which should always be used as a source of
symmetry information in preference to the above space-group names.
They are only intended as comments.
;
_shelx_estimated_absorpt_t_max 0.839
_shelx_estimated_absorpt_t_min 0.790
_reflns_odcompleteness_completeness 99.97
_reflns_odcompleteness_iscentric 1
_reflns_odcompleteness_theta 66.97
_olex2_refinement_description
;
1. Fixed Uiso
 At 1.2 times of:
  All C(H) groups
 At 1.5 times of:
  All C(H,H,H) groups
2.a Aromatic/amide H refined with riding coordinates:
 C11(H11), C14(H14), C19(H19), C12(H12), C21(H21), C23(H23), C20(H20),
 C22(H22), C13(H13)
2.b Idealised Me refined as rotating group:
 C7(H7a,H7b,H7c), C5(H5a,H5b,H5c), C1(H1a,H1b,H1c), C3(H3a,H3b,H3c)
;
_olex2_submission_special_instructions 'No special instructions were received'
_oxdiff_exptl_absorpt_empirical_details
;
Empirical correction (ABSPACK) includes:
- Absorption correction using spherical harmonics
- Frame scaling
;
_oxdiff_exptl_absorpt_empirical_full_max 1.118
_oxdiff_exptl_absorpt_empirical_full_min 0.896

loop_
_space_group_symop_operation_xyz
'x, y, z'
'-x, y+1/2, -z+1/2'
'-x, -y, -z'
'x, -y-1/2, z-1/2'

loop_
_atom_site_label
_atom_site_type_symbol
_atom_site_fract_x
_atom_site_fract_y
_atom_site_fract_z
_atom_site_U_iso_or_equiv
_atom_site_adp_type
_atom_site_occupancy
_atom_site_site_symmetry_order
_atom_site_calc_flag
_atom_site_refinement_flags_posn
_atom_site_refinement_flags_adp
_atom_site_refinement_flags_occupancy
_atom_site_disorder_assembly
_atom_site_disorder_group
O8 O 0.30098(10) 0.77405(9) 0.18321(4) 0.0408(2) Uani 1 1 d . . . . .
O6 O 0.38805(11) 1.00412(9) 0.19239(4) 0.0470(2) Uani 1 1 d . . . . .
O17 O 0.13602(10) 0.88491(11) 0.05572(5) 0.0522(3) Uani 1 1 d . . . . .
C11 C 0.62055(15) 0.88298(14) 0.10788(6) 0.0444(3) Uani 1 1 d . . . . .
H11 H 0.6750 0.9140 0.1479 0.053 Uiso 1 1 calc R . . . .
C18 C 0.12002(14) 0.71391(13) -0.02687(6) 0.0386(3) Uani 1 1 d . . . . .
C16 C 0.20754(14) 0.80803(13) 0.02497(6) 0.0391(3) Uani 1 1 d . . . . .
C15 C 0.38152(14) 0.81250(13) 0.03822(6) 0.0385(3) Uani 1 1 d . . . . .
C14 C 0.46247(16) 0.78958(16) -0.01123(7) 0.0496(3) Uani 1 1 d . . . . .
H14 H 0.4097 0.7569 -0.0512 0.060 Uiso 1 1 calc R . . . .
C10 C 0.45994(13) 0.85886(12) 0.09924(6) 0.0371(3) Uani 1 1 d . . . . .
C2 C 0.23238(14) 0.83789(13) 0.23429(6) 0.0400(3) Uani 1 1 d . . . . .
C4 C 0.33734(15) 0.97167(14) 0.25279(6) 0.0437(3) Uani 1 1 d . . . . .
B1 B 0.37536(15) 0.88077(14) 0.15747(6) 0.0361(3) Uani 1 1 d . . . . .
C19 C -0.01752(14) 0.76516(15) -0.06466(6) 0.0441(3) Uani 1 1 d . . . . .
H19 H -0.0491 0.8587 -0.0595 0.053 Uiso 1 1 calc R . . . .
C12 C 0.70049(15) 0.86171(16) 0.05820(7) 0.0521(3) Uani 1 1 d . . . . .
H12 H 0.8074 0.8788 0.0650 0.063 Uiso 1 1 calc R . . . .
C21 C -0.06348(19) 0.53717(18) -0.11666(7) 0.0603(4) Uani 1 1 d . . . . .
H21 H -0.1259 0.4775 -0.1463 0.072 Uiso 1 1 calc R . . . .
C23 C 0.16623(16) 0.57393(15) -0.03527(6) 0.0485(3) Uani 1 1 d . . . . .
H23 H 0.2598 0.5396 -0.0112 0.058 Uiso 1 1 calc R . . . .
C20 C -0.10759(16) 0.67738(18) -0.11000(7) 0.0550(4) Uani 1 1 d . . . . .
H20 H -0.1980 0.7128 -0.1361 0.066 Uiso 1 1 calc R . . . .
C22 C 0.07272(19) 0.48596(16) -0.07948(7) 0.0580(4) Uani 1 1 d . . . . .
H22 H 0.1022 0.3916 -0.0841 0.070 Uiso 1 1 calc R . . . .
C7 C 0.06378(16) 0.87509(18) 0.20456(8) 0.0561(4) Uani 1 1 d . . . . .
H7A H 0.0620 0.9480 0.1724 0.084 Uiso 1 1 calc GR . . . .
H7B H 0.0119 0.9094 0.2376 0.084 Uiso 1 1 calc GR . . . .
H7C H 0.0112 0.7914 0.1849 0.084 Uiso 1 1 calc GR . . . .
C13 C 0.62175(17) 0.81529(18) -0.00109(7) 0.0574(4) Uani 1 1 d . . . . .
H13 H 0.6754 0.8011 -0.0344 0.069 Uiso 1 1 calc R . . . .
C5 C 0.2554(2) 1.10219(16) 0.27201(8) 0.0650(4) Uani 1 1 d . . . . .
H5A H 0.3283 1.1798 0.2810 0.098 Uiso 1 1 calc GR . . . .
H5B H 0.2142 1.0811 0.3099 0.098 Uiso 1 1 calc GR . . . .
H5C H 0.1715 1.1286 0.2373 0.098 Uiso 1 1 calc GR . . . .
C1 C 0.23760(19) 0.72906(16) 0.28770(7) 0.0562(4) Uani 1 1 d . . . . .
H1A H 0.1711 0.6498 0.2719 0.084 Uiso 1 1 calc GR . . . .
H1B H 0.2022 0.7726 0.3234 0.084 Uiso 1 1 calc GR . . . .
H1C H 0.3428 0.6957 0.3017 0.084 Uiso 1 1 calc GR . . . .
C3 C 0.48429(19) 0.9396(2) 0.30285(8) 0.0702(5) Uani 1 1 d . . . . .
H3A H 0.5319 0.8537 0.2910 0.105 Uiso 1 1 calc GR . . . .
H3B H 0.4573 0.9271 0.3444 0.105 Uiso 1 1 calc GR . . . .
H3C H 0.5563 1.0177 0.3047 0.105 Uiso 1 1 calc GR . . . .

loop_
_atom_site_aniso_label
_atom_site_aniso_U_11
_atom_site_aniso_U_22
_atom_site_aniso_U_33
_atom_site_aniso_U_23
_atom_site_aniso_U_13
_atom_site_aniso_U_12
O8 0.0490(5) 0.0356(4) 0.0403(4) -0.0034(3) 0.0151(4) -0.0024(3)
O6 0.0600(5) 0.0410(5) 0.0452(5) -0.0063(4) 0.0229(4) -0.0122(4)
O17 0.0446(5) 0.0648(6) 0.0475(5) -0.0149(4) 0.0098(4) 0.0132(4)
C11 0.0407(6) 0.0458(7) 0.0461(7) 0.0058(5) 0.0072(5) 0.0002(5)
C18 0.0391(6) 0.0442(7) 0.0348(6) -0.0005(5) 0.0126(5) 0.0030(5)
C16 0.0409(6) 0.0441(7) 0.0335(6) 0.0012(5) 0.0105(5) 0.0074(5)
C15 0.0393(6) 0.0404(6) 0.0371(6) 0.0019(5) 0.0111(5) 0.0056(5)
C14 0.0484(7) 0.0623(8) 0.0408(7) -0.0037(6) 0.0153(5) 0.0055(6)
C10 0.0391(6) 0.0355(6) 0.0377(6) 0.0041(5) 0.0097(5) 0.0043(4)
C2 0.0436(6) 0.0407(6) 0.0381(6) -0.0020(5) 0.0141(5) -0.0021(5)
C4 0.0510(7) 0.0455(7) 0.0370(6) -0.0060(5) 0.0143(5) -0.0076(5)
B1 0.0356(6) 0.0375(7) 0.0348(6) 0.0006(5) 0.0056(5) 0.0013(5)
C19 0.0403(6) 0.0506(7) 0.0427(6) -0.0014(5) 0.0112(5) 0.0046(5)
C12 0.0375(6) 0.0583(8) 0.0633(9) 0.0085(7) 0.0167(6) 0.0037(6)
C21 0.0611(9) 0.0700(10) 0.0526(8) -0.0193(7) 0.0181(7) -0.0161(7)
C23 0.0533(7) 0.0479(7) 0.0461(7) 0.0000(6) 0.0145(6) 0.0088(6)
C20 0.0436(7) 0.0757(10) 0.0449(7) -0.0065(7) 0.0066(6) -0.0017(7)
C22 0.0747(10) 0.0457(8) 0.0589(9) -0.0108(6) 0.0259(7) -0.0016(7)
C7 0.0412(7) 0.0718(10) 0.0565(8) -0.0041(7) 0.0120(6) -0.0016(6)
C13 0.0510(8) 0.0729(10) 0.0564(8) 0.0010(7) 0.0296(7) 0.0070(7)
C5 0.0917(12) 0.0483(8) 0.0642(9) -0.0147(7) 0.0377(9) -0.0052(8)
C1 0.0669(9) 0.0541(8) 0.0517(8) 0.0094(6) 0.0218(7) -0.0051(7)
C3 0.0593(9) 0.0944(13) 0.0513(9) -0.0067(8) -0.0028(7) -0.0178(9)

loop_
_atom_type_symbol
_atom_type_description
_atom_type_scat_dispersion_real
_atom_type_scat_dispersion_imag
_atom_type_scat_source
C C 0.0181 0.0091 'International Tables Vol C Tables 4.2.6.8 and 6.1.1.4'
H H 0.0000 0.0000 'International Tables Vol C Tables 4.2.6.8 and 6.1.1.4'
B B 0.0090 0.0039 'International Tables Vol C Tables 4.2.6.8 and 6.1.1.4'
O O 0.0492 0.0322 'International Tables Vol C Tables 4.2.6.8 and 6.1.1.4'

loop_
_geom_angle_atom_site_label_1
_geom_angle_atom_site_label_2
_geom_angle_atom_site_label_3
_geom_angle
_geom_angle_site_symmetry_1
_geom_angle_site_symmetry_3
_geom_angle_publ_flag
B1 O8 C2 107.06(9) . . ?
B1 O6 C4 106.90(9) . . ?
C12 C11 C10 121.44(12) . . ?
C19 C18 C16 118.51(11) . . ?
C19 C18 C23 119.39(12) . . ?
C23 C18 C16 121.95(11) . . ?
O17 C16 C18 119.76(11) . . ?
O17 C16 C15 119.59(11) . . ?
C15 C16 C18 120.62(10) . . ?
C14 C15 C16 120.42(11) . . ?
C14 C15 C10 120.68(11) . . ?
C10 C15 C16 118.37(10) . . ?
C13 C14 C15 120.11(13) . . ?
C11 C10 C15 117.69(11) . . ?
C11 C10 B1 119.54(11) . . ?
C15 C10 B1 122.75(10) . . ?
O8 C2 C4 101.93(9) . . ?
O8 C2 C7 107.04(10) . . ?
O8 C2 C1 108.64(10) . . ?
C7 C2 C4 113.20(11) . . ?
C1 C2 C4 115.12(11) . . ?
C1 C2 C7 110.19(11) . . ?
O6 C4 C2 102.30(9) . . ?
O6 C4 C5 107.96(11) . . ?
O6 C4 C3 106.72(11) . . ?
C5 C4 C2 115.50(12) . . ?
C5 C4 C3 110.59(13) . . ?
C3 C4 C2 112.95(12) . . ?
O8 B1 O6 113.48(11) . . ?
O8 B1 C10 123.61(11) . . ?
O6 B1 C10 122.35(11) . . ?
C20 C19 C18 120.13(13) . . ?
C13 C12 C11 119.98(12) . . ?
C22 C21 C20 119.96(14) . . ?
C22 C23 C18 119.88(13) . . ?
C21 C20 C19 120.14(14) . . ?
C21 C22 C23 120.44(14) . . ?
C12 C13 C14 120.09(13) . . ?

loop_
_geom_bond_atom_site_label_1
_geom_bond_atom_site_label_2
_geom_bond_distance
_geom_bond_site_symmetry_2
_geom_bond_publ_flag
O8 C2 1.4619(14) . ?
O8 B1 1.3617(16) . ?
O6 C4 1.4634(14) . ?
O6 B1 1.3620(16) . ?
O17 C16 1.2208(14) . ?
C11 C10 1.3968(17) . ?
C11 C12 1.3857(19) . ?
C18 C16 1.4926(17) . ?
C18 C19 1.3896(18) . ?
C18 C23 1.3916(18) . ?
C16 C15 1.4904(17) . ?
C15 C14 1.3896(17) . ?
C15 C10 1.4035(17) . ?
C14 C13 1.386(2) . ?
C10 B1 1.5693(17) . ?
C2 C4 1.5546(17) . ?
C2 C7 1.5226(19) . ?
C2 C1 1.5137(18) . ?
C4 C5 1.511(2) . ?
C4 C3 1.523(2) . ?
C19 C20 1.383(2) . ?
C12 C13 1.375(2) . ?
C21 C20 1.382(2) . ?
C21 C22 1.375(2) . ?
C23 C22 1.384(2) . ?
